data_7216750
loop_
_publ_author_name
'Liu, Qi'
'Wan, Fang'
'Qiu, Li-Xia'
'Sun, Yan-Qiong'
'Chen, Yi-Ping'

_publ_section_title
;
 Four 2D Ln--Cd heterometal--organic coordination polymers based on
 tetranuclear Ln--Cd oxo-cluster with highly selective luminescent sensing
 of organic molecules and metal cations
;
_journal_issue 51
_journal_name_full 'RSC Advances'
_journal_page_first 27013
_journal_paper_doi 10.1039/c4ra02953d
_journal_volume 4
_journal_year 2014
_chemical_formula_moiety 'C28 H48 Cd3 Cl2 N6 O26 Sm2'
_chemical_formula_sum 'C28 H48 Cd3 Cl2 N6 O26 Sm2'
_chemical_formula_weight 1593.52
_chemical_name_systematic
;
 ?
;
_space_group_IT_number 2
_symmetry_cell_setting triclinic
_symmetry_space_group_name_Hall '-P 1'
_symmetry_space_group_name_H-M 'P -1'
_atom_sites_solution_hydrogens geom
_atom_sites_solution_primary direct
_atom_sites_solution_secondary difmap
_audit_creation_method SHELXL-97
_cell_angle_alpha 98.43(3)
_cell_angle_beta 101.51(3)
_cell_angle_gamma 103.40(3)
_cell_formula_units_Z 1
_cell_length_a 8.6521(17)
_cell_length_b 9.0758(18)
_cell_length_c 15.422(3)
_cell_measurement_reflns_used 5128
_cell_measurement_temperature 293(2)
_cell_measurement_theta_max 27.47
_cell_measurement_theta_min 3.13
_cell_volume 1130.5(5)
_computing_cell_refinement 'CrystalClear (Rigaku Corp., 2000)'
_computing_data_collection 'CrystalClear (Rigaku Corp., 2000)'
_computing_data_reduction 'CrystalClear (Rigaku Corp., 2000)'
_computing_structure_refinement 'SHELXL-97 (Sheldrick, 1997)'
_computing_structure_solution 'SHELXS-97 (Sheldrick, 1990)'
_diffrn_ambient_temperature 293(2)
_diffrn_measured_fraction_theta_full 0.991
_diffrn_measured_fraction_theta_max 0.991
_diffrn_measurement_device_type 'Saturn724 (2x2 bin mode)'
_diffrn_measurement_method dtprofit.ref
_diffrn_radiation_monochromator graphite
_diffrn_radiation_source 'fine-focus sealed tube'
_diffrn_radiation_type MoK\a
_diffrn_radiation_wavelength 0.71073
_diffrn_reflns_av_R_equivalents 0.0198
_diffrn_reflns_av_sigmaI/netI 0.0253
_diffrn_reflns_limit_h_max 11
_diffrn_reflns_limit_h_min -11
_diffrn_reflns_limit_k_max 11
_diffrn_reflns_limit_k_min -10
_diffrn_reflns_limit_l_max 20
_diffrn_reflns_limit_l_min -20
_diffrn_reflns_number 11187
_diffrn_reflns_theta_full 27.47
_diffrn_reflns_theta_max 27.47
_diffrn_reflns_theta_min 3.13
_exptl_absorpt_coefficient_mu 4.158
_exptl_absorpt_correction_type none
_exptl_crystal_colour colorless
_exptl_crystal_density_diffrn 2.341
_exptl_crystal_density_method 'not measured'
_exptl_crystal_description block
_exptl_crystal_F_000 768
_exptl_crystal_size_max 0.2
_exptl_crystal_size_mid 0.2
_exptl_crystal_size_min 0.2
_refine_diff_density_max 0.872
_refine_diff_density_min -1.005
_refine_diff_density_rms 0.174
_refine_ls_extinction_method none
_refine_ls_goodness_of_fit_ref 1.223
_refine_ls_hydrogen_treatment mixed
_refine_ls_matrix_type full
_refine_ls_number_parameters 307
_refine_ls_number_reflns 5128
_refine_ls_number_restraints 0
_refine_ls_restrained_S_all 1.223
_refine_ls_R_factor_all 0.0277
_refine_ls_R_factor_gt 0.0243
_refine_ls_shift/su_max 0.001
_refine_ls_shift/su_mean 0.000
_refine_ls_structure_factor_coef Fsqd
_refine_ls_weighting_details 'calc w=1/[\s^2^(Fo^2^)+(0.0447P)^2^+1.8823P] where P=(Fo^2^+2Fc^2^)/3'
_refine_ls_weighting_scheme calc
_refine_ls_wR_factor_gt 0.0798
_refine_ls_wR_factor_ref 0.0864
_reflns_number_gt 4729
_reflns_number_total 5128
_reflns_threshold_expression >2sigma(I)
_cod_data_source_file c4ra02953d2.cif
_cod_data_source_block 4
_cod_original_cell_volume 1130.5(4)
_cod_original_sg_symbol_H-M P-1
_cod_database_code 7216750

loop_
_symmetry_equiv_pos_as_xyz
'x, y, z'
'-x, -y, -z'

loop_
_atom_site_label
_atom_site_type_symbol
_atom_site_fract_x
_atom_site_fract_y
_atom_site_fract_z
_atom_site_U_iso_or_equiv
_atom_site_adp_type
_atom_site_occupancy
_atom_site_symmetry_multiplicity
_atom_site_calc_flag
_atom_site_refinement_flags
Sm Sm 0.81491(2) 0.69353(2) 0.275169(13) 0.01423(7) Uani 1 1 d .
Cd1 Cd 1.0000 1.0000 0.0000 0.02164(11) Uani 1 2 d S
Cd2 Cd 0.92202(4) 0.74990(4) 0.59750(2) 0.02539(10) Uani 1 1 d .
Cl Cl 0.71122(14) 0.88174(14) 0.62335(9) 0.0293(2) Uani 1 1 d .
O10 O 0.8046(4) 0.6688(4) 0.4280(2) 0.0204(6) Uani 1 1 d .
O8 O 0.9232(4) 0.4749(4) 0.3042(2) 0.0237(7) Uani 1 1 d .
O2 O 0.9742(4) 0.7463(4) 0.1624(2) 0.0259(7) Uani 1 1 d .
N3 N 0.7534(5) 0.4697(4) 0.1325(2) 0.0194(7) Uani 1 1 d .
O5 O 0.8625(4) 0.9676(4) 0.3341(3) 0.0300(8) Uani 1 1 d .
O2W O 1.0925(5) 1.0560(5) 0.1506(2) 0.0349(8) Uani 1 1 d .
H2WA H 1.1489 0.9950 0.1671 0.052 Uiso 1 1 d R
H2WB H 1.1524 1.1488 0.1668 0.052 Uiso 1 1 d R
O1W O 0.7352(5) 0.9953(5) 0.0023(3) 0.0411(10) Uani 1 1 d .
H1WA H 0.7073 0.9518 0.0455 0.062 Uiso 1 1 d R
H1WB H 0.7252 1.0889 0.0114 0.062 Uiso 1 1 d R
O6 O 0.8370(5) 1.1571(4) 0.4327(3) 0.0320(8) Uani 1 1 d .
O1 O 0.9471(6) 0.7449(4) 0.0148(2) 0.0368(9) Uani 1 1 d .
O7 O 1.0062(5) 0.2697(4) 0.2600(2) 0.0348(9) Uani 1 1 d .
O3W O 1.0997(4) 0.7871(4) 0.3666(2) 0.0296(7) Uani 1 1 d .
H3WA H 1.1188 0.7246 0.4024 0.044 Uiso 1 1 d R
H3WB H 1.1678 0.7918 0.3320 0.044 Uiso 1 1 d R
O9 O 0.7576(5) 0.5152(4) 0.5233(2) 0.0379(9) Uani 1 1 d .
N2 N 0.5762(5) 0.4601(4) 0.2821(3) 0.0206(7) Uani 1 1 d .
O3 O 0.6413(5) 0.7519(5) 0.1541(2) 0.0364(9) Uani 1 1 d .
N1 N 0.5527(4) 0.7912(4) 0.3149(3) 0.0198(7) Uani 1 1 d .
C10 C 0.6234(6) 0.9218(6) 0.3931(3) 0.0261(10) Uani 1 1 d .
H10A H 0.6407 0.8820 0.4483 0.031 Uiso 1 1 calc R
H10B H 0.5470 0.9843 0.3966 0.031 Uiso 1 1 calc R
C3 C 0.8716(6) 0.3745(5) 0.1462(3) 0.0244(9) Uani 1 1 d .
H3A H 0.9623 0.4136 0.1203 0.029 Uiso 1 1 calc R
H3B H 0.8178 0.2688 0.1145 0.029 Uiso 1 1 calc R
C14 C 0.7329(6) 0.5408(5) 0.4447(3) 0.0222(9) Uani 1 1 d .
C2 C 0.7733(6) 0.5418(6) 0.0541(3) 0.0258(10) Uani 1 1 d .
H2A H 0.6720 0.5647 0.0281 0.031 Uiso 1 1 calc R
H2B H 0.7952 0.4692 0.0084 0.031 Uiso 1 1 calc R
C13 C 0.6169(6) 0.4145(5) 0.3702(3) 0.0245(9) Uani 1 1 d .
H13A H 0.6648 0.3283 0.3625 0.029 Uiso 1 1 calc R
H13B H 0.5162 0.3785 0.3887 0.029 Uiso 1 1 calc R
C6 C 0.5508(6) 0.3256(5) 0.2077(3) 0.0246(9) Uani 1 1 d .
H6A H 0.4394 0.2613 0.1957 0.029 Uiso 1 1 calc R
H6B H 0.6242 0.2639 0.2268 0.029 Uiso 1 1 calc R
C11 C 0.4409(6) 0.6610(6) 0.3369(4) 0.0266(10) Uani 1 1 d .
H11A H 0.3344 0.6807 0.3328 0.032 Uiso 1 1 calc R
H11B H 0.4832 0.6517 0.3984 0.032 Uiso 1 1 calc R
C1 C 0.9113(6) 0.6892(5) 0.0798(3) 0.0244(10) Uani 1 1 d .
O4 O 0.5014(7) 0.9032(7) 0.0973(3) 0.0676(17) Uani 1 1 d .
C5 C 0.5815(6) 0.3754(6) 0.1216(3) 0.0273(10) Uani 1 1 d .
H5A H 0.5582 0.2841 0.0747 0.033 Uiso 1 1 calc R
H5B H 0.5066 0.4355 0.1022 0.033 Uiso 1 1 calc R
C7 C 0.5435(6) 0.8350(6) 0.1564(4) 0.0306(11) Uani 1 1 d .
C12 C 0.4228(6) 0.5112(6) 0.2728(4) 0.0284(10) Uani 1 1 d .
H12A H 0.3375 0.4306 0.2836 0.034 Uiso 1 1 calc R
H12B H 0.3878 0.5241 0.2113 0.034 Uiso 1 1 calc R
C8 C 0.4679(6) 0.8445(6) 0.2375(3) 0.0287(10) Uani 1 1 d .
H8A H 0.4678 0.9510 0.2574 0.034 Uiso 1 1 calc R
H8B H 0.3548 0.7828 0.2186 0.034 Uiso 1 1 calc R
C4 C 0.9366(5) 0.3754(5) 0.2436(3) 0.0188(8) Uani 1 1 d .
C9 C 0.7832(6) 1.0205(5) 0.3852(3) 0.0216(9) Uani 1 1 d .

loop_
_atom_site_aniso_label
_atom_site_aniso_U_11
_atom_site_aniso_U_22
_atom_site_aniso_U_33
_atom_site_aniso_U_23
_atom_site_aniso_U_13
_atom_site_aniso_U_12
Sm 0.01630(11) 0.01356(11) 0.01443(11) 0.00394(8) 0.00521(8) 0.00515(8)
Cd1 0.0275(2) 0.0238(2) 0.0160(2) 0.00584(17) 0.00652(18) 0.00921(19)
Cd2 0.02624(18) 0.02880(19) 0.01942(17) 0.00212(13) 0.00492(13) 0.00631(15)
Cl 0.0223(5) 0.0290(6) 0.0373(6) 0.0086(5) 0.0096(5) 0.0054(5)
O10 0.0221(15) 0.0186(15) 0.0193(15) 0.0026(12) 0.0051(12) 0.0038(13)
O8 0.0322(17) 0.0201(16) 0.0192(15) 0.0001(12) 0.0033(13) 0.0126(14)
O2 0.0307(17) 0.0248(17) 0.0228(17) 0.0056(13) 0.0108(14) 0.0044(14)
N3 0.0251(19) 0.0185(17) 0.0151(17) 0.0078(14) 0.0038(14) 0.0051(15)
O5 0.0273(17) 0.0241(17) 0.041(2) 0.0019(15) 0.0168(16) 0.0077(14)
O2W 0.051(2) 0.035(2) 0.0192(17) 0.0041(15) 0.0064(16) 0.0153(18)
O1W 0.032(2) 0.057(3) 0.047(2) 0.026(2) 0.0171(18) 0.0196(19)
O6 0.0329(19) 0.0227(17) 0.036(2) -0.0033(15) 0.0086(16) 0.0043(15)
O1 0.068(3) 0.0285(19) 0.0258(18) 0.0137(15) 0.0278(19) 0.0157(19)
O7 0.055(2) 0.033(2) 0.0246(18) 0.0063(15) 0.0059(17) 0.0316(19)
O3W 0.0231(16) 0.036(2) 0.0310(19) 0.0080(15) 0.0058(14) 0.0093(15)
O9 0.055(2) 0.0274(19) 0.0198(17) 0.0074(14) 0.0008(17) -0.0055(18)
N2 0.0195(18) 0.0187(18) 0.0197(18) 0.0006(15) 0.0017(14) 0.0023(15)
O3 0.039(2) 0.056(2) 0.0250(18) 0.0125(17) 0.0091(16) 0.031(2)
N1 0.0171(17) 0.0225(19) 0.0225(19) 0.0043(15) 0.0060(15) 0.0100(15)
C10 0.027(2) 0.033(3) 0.022(2) 0.0007(19) 0.0092(18) 0.014(2)
C3 0.034(2) 0.021(2) 0.020(2) 0.0031(17) 0.0080(19) 0.009(2)
C14 0.022(2) 0.023(2) 0.020(2) 0.0042(18) 0.0060(17) 0.0042(18)
C2 0.036(3) 0.028(2) 0.016(2) 0.0059(18) 0.0048(19) 0.013(2)
C13 0.025(2) 0.020(2) 0.023(2) 0.0025(18) 0.0024(18) -0.0001(18)
C6 0.028(2) 0.018(2) 0.021(2) -0.0013(17) 0.0007(18) 0.0016(18)
C11 0.018(2) 0.027(2) 0.036(3) 0.009(2) 0.0088(19) 0.0056(19)
C1 0.040(3) 0.024(2) 0.020(2) 0.0110(18) 0.017(2) 0.019(2)
O4 0.074(3) 0.125(5) 0.056(3) 0.061(3) 0.040(3) 0.081(4)
C5 0.027(2) 0.028(2) 0.018(2) 0.0000(18) -0.0015(18) -0.003(2)
C7 0.030(2) 0.040(3) 0.030(3) 0.015(2) 0.010(2) 0.019(2)
C12 0.014(2) 0.028(2) 0.037(3) 0.005(2) 0.0028(19) -0.0030(18)
C8 0.027(2) 0.039(3) 0.027(2) 0.011(2) 0.006(2) 0.020(2)
C4 0.022(2) 0.016(2) 0.020(2) 0.0058(16) 0.0088(17) 0.0021(17)
C9 0.022(2) 0.020(2) 0.022(2) 0.0046(17) 0.0028(17) 0.0065(18)

loop_
_atom_type_symbol
_atom_type_description
_atom_type_scat_dispersion_real
_atom_type_scat_dispersion_imag
_atom_type_scat_source
C C 0.0033 0.0016 'International Tables Vol C Tables 4.2.6.8 and 6.1.1.4'
N N 0.0061 0.0033 'International Tables Vol C Tables 4.2.6.8 and 6.1.1.4'
O O 0.0106 0.0060 'International Tables Vol C Tables 4.2.6.8 and 6.1.1.4'
Cl Cl 0.1484 0.1585 'International Tables Vol C Tables 4.2.6.8 and 6.1.1.4'
Cd Cd -0.8075 1.2024 'International Tables Vol C Tables 4.2.6.8 and 6.1.1.4'
Sm Sm -0.1638 3.4418 'International Tables Vol C Tables 4.2.6.8 and 6.1.1.4'
H H 0.0000 0.0000 'International Tables Vol C Tables 4.2.6.8 and 6.1.1.4'

loop_
_geom_angle_atom_site_label_1
_geom_angle_atom_site_label_2
_geom_angle_atom_site_label_3
_geom_angle
_geom_angle_site_symmetry_1
_geom_angle_site_symmetry_3
O3 Sm O10 134.89(12) . .
O3 Sm O5 81.44(14) . .
O10 Sm O5 84.00(12) . .
O3 Sm O8 136.71(13) . .
O10 Sm O8 73.35(11) . .
O5 Sm O8 140.82(12) . .
O3 Sm O2 73.11(12) . .
O10 Sm O2 150.01(11) . .
O5 Sm O2 91.90(12) . .
O8 Sm O2 92.32(11) . .
O3 Sm O3W 139.62(14) . .
O10 Sm O3W 73.64(12) . .
O5 Sm O3W 73.32(12) . .
O8 Sm O3W 69.85(12) . .
O2 Sm O3W 76.73(12) . .
O3 Sm N2 90.26(14) . .
O10 Sm N2 67.11(12) . .
O5 Sm N2 129.12(12) . .
O8 Sm N2 70.31(12) . .
O2 Sm N2 133.39(12) . .
O3W Sm N2 130.12(12) . .
O3 Sm N3 71.77(13) . .
O10 Sm N3 127.82(11) . .
O5 Sm N3 147.71(12) . .
O8 Sm N3 65.32(11) . .
O2 Sm N3 63.62(11) . .
O3W Sm N3 116.95(12) . .
N2 Sm N3 69.86(12) . .
O3 Sm N1 64.03(12) . .
O10 Sm N1 71.32(11) . .
O5 Sm N1 62.76(12) . .
O8 Sm N1 133.38(11) . .
O2 Sm N1 132.28(11) . .
O3W Sm N1 125.50(12) . .
N2 Sm N1 68.49(12) . .
N3 Sm N1 117.45(12) . .
O2W Cd1 O2W 180.0(2) 2_775 .
O2W Cd1 O1W 94.78(15) 2_775 2_775
O2W Cd1 O1W 85.22(15) . 2_775
O2W Cd1 O1W 85.22(15) 2_775 .
O2W Cd1 O1W 94.78(15) . .
O1W Cd1 O1W 180.0(2) 2_775 .
O2W Cd1 O1 94.66(14) 2_775 .
O2W Cd1 O1 85.34(14) . .
O1W Cd1 O1 90.47(16) 2_775 .
O1W Cd1 O1 89.53(16) . .
O2W Cd1 O1 85.34(14) 2_775 2_775
O2W Cd1 O1 94.66(14) . 2_775
O1W Cd1 O1 89.53(16) 2_775 2_775
O1W Cd1 O1 90.47(16) . 2_775
O1 Cd1 O1 180.000(1) . 2_775
O7 Cd2 O6 102.40(16) 2_766 2_776
O7 Cd2 O9 105.73(14) 2_766 .
O6 Cd2 O9 120.89(14) 2_776 .
O7 Cd2 Cl 93.59(10) 2_766 .
O6 Cd2 Cl 129.61(10) 2_776 .
O9 Cd2 Cl 99.25(12) . .
O7 Cd2 O10 159.49(13) 2_766 .
O6 Cd2 O10 86.98(12) 2_776 .
O9 Cd2 O10 54.26(12) . .
Cl Cd2 O10 94.28(8) . .
O7 Cd2 C14 132.48(15) 2_766 .
O6 Cd2 C14 106.03(13) 2_776 .
O9 Cd2 C14 26.79(13) . .
Cl Cd2 C14 96.59(10) . .
O10 Cd2 C14 27.51(12) . .
C14 O10 Sm 120.7(3) . .
C14 O10 Cd2 85.5(3) . .
Sm O10 Cd2 151.20(14) . .
C4 O8 Sm 123.6(3) . .
C1 O2 Sm 120.3(3) . .
C2 N3 C3 108.6(3) . .
C2 N3 C5 112.4(4) . .
C3 N3 C5 111.3(4) . .
C2 N3 Sm 107.9(3) . .
C3 N3 Sm 110.5(3) . .
C5 N3 Sm 106.1(3) . .
C9 O5 Sm 123.5(3) . .
C9 O6 Cd2 104.7(3) . 2_776
C1 O1 Cd1 128.3(3) . .
C4 O7 Cd2 117.1(3) . 2_766
C14 O9 Cd2 98.8(3) . .
C13 N2 C6 109.6(3) . .
C13 N2 C12 109.9(4) . .
C6 N2 C12 108.9(4) . .
C13 N2 Sm 108.8(3) . .
C6 N2 Sm 111.3(3) . .
C12 N2 Sm 108.3(3) . .
C7 O3 Sm 129.0(3) . .
C11 N1 C8 110.8(4) . .
C11 N1 C10 111.8(4) . .
C8 N1 C10 109.8(4) . .
C11 N1 Sm 108.1(3) . .
C8 N1 Sm 110.5(3) . .
C10 N1 Sm 105.7(3) . .
N1 C10 C9 111.1(4) . .
N3 C3 C4 112.7(4) . .
O9 C14 O10 121.3(4) . .
O9 C14 C13 117.9(4) . .
O10 C14 C13 120.8(4) . .
O9 C14 Cd2 54.4(2) . .
O10 C14 Cd2 67.0(2) . .
C13 C14 Cd2 171.6(3) . .
N3 C2 C1 112.1(4) . .
N2 C13 C14 114.8(4) . .
N2 C6 C5 112.2(4) . .
N1 C11 C12 110.8(4) . .
O1 C1 O2 126.5(5) . .
O1 C1 C2 114.9(4) . .
O2 C1 C2 118.5(4) . .
N3 C5 C6 113.1(4) . .
O4 C7 O3 124.7(5) . .
O4 C7 C8 118.2(4) . .
O3 C7 C8 117.0(4) . .
N2 C12 C11 113.7(4) . .
N1 C8 C7 114.4(4) . .
O8 C4 O7 122.9(4) . .
O8 C4 C3 121.1(4) . .
O7 C4 C3 116.1(4) . .
O5 C9 O6 121.3(4) . .
O5 C9 C10 120.4(4) . .
O6 C9 C10 118.3(4) . .

loop_
_geom_bond_atom_site_label_1
_geom_bond_atom_site_label_2
_geom_bond_distance
_geom_bond_site_symmetry_2
Sm O3 2.358(4) .
Sm O10 2.417(3) .
Sm O5 2.428(4) .
Sm O8 2.443(3) .
Sm O2 2.459(3) .
Sm O3W 2.464(4) .
Sm N2 2.625(4) .
Sm N3 2.641(4) .
Sm N1 2.764(3) .
Cd1 O2W 2.240(3) 2_775
Cd1 O2W 2.240(3) .
Cd1 O1W 2.289(4) 2_775
Cd1 O1W 2.289(4) .
Cd1 O1 2.308(4) .
Cd1 O1 2.308(4) 2_775
Cd2 O7 2.207(4) 2_766
Cd2 O6 2.228(4) 2_776
Cd2 O9 2.259(4) .
Cd2 Cl 2.4655(13) .
Cd2 O10 2.537(3) .
Cd2 C14 2.747(5) .
O10 C14 1.273(6) .
O8 C4 1.244(5) .
O2 C1 1.260(6) .
N3 C2 1.477(6) .
N3 C3 1.488(6) .
N3 C5 1.497(6) .
O5 C9 1.257(6) .
O6 C9 1.272(6) .
O6 Cd2 2.228(4) 2_776
O1 C1 1.247(5) .
O7 C4 1.275(5) .
O7 Cd2 2.207(4) 2_766
O9 C14 1.253(6) .
N2 C13 1.478(6) .
N2 C6 1.490(6) .
N2 C12 1.492(6) .
O3 C7 1.260(6) .
N1 C11 1.472(6) .
N1 C8 1.476(6) .
N1 C10 1.477(6) .
C10 C9 1.501(7) .
C3 C4 1.493(6) .
C14 C13 1.504(6) .
C2 C1 1.513(7) .
C6 C5 1.516(7) .
C11 C12 1.515(7) .
O4 C7 1.218(6) .
C7 C8 1.523(7) .
